data_7057364
loop_
_publ_author_name
'Bedekovi\'c, Nikola'
'Stilinovi\'c, Vladimir'
'Fri\<s\<ci\'c, Tomislav'
'Cin\<ci\'c, Dominik'

_publ_section_title
;
 Comparison of isomericmeta- andpara-diiodotetrafluorobenzene as halogen
 bond donors in crystal engineering
;
_journal_issue 13
_journal_name_full 'New Journal of Chemistry'
_journal_page_first 10584
_journal_paper_doi 10.1039/C8NJ01368C
_journal_volume 42
_journal_year 2018
_chemical_formula_moiety '3(C12 H8 N2), C6 F4 I2'
_chemical_formula_sum 'C21 H12 F2 I N3'
_chemical_formula_weight 471.24
_space_group_crystal_system monoclinic
_space_group_IT_number 11
_space_group_name_Hall '-P 2yb'
_space_group_name_H-M_alt 'P 1 21/m 1'
_symmetry_space_group_name_Hall '-P 2yb'
_symmetry_space_group_name_H-M 'P 1 21/m 1'
_atom_sites_solution_hydrogens geom
_audit_creation_method SHELXL-2014/7
_audit_update_record
;
2018-04-25 deposited with the CCDC.
2018-04-27 downloaded from the CCDC.
;
_cell_angle_alpha 90
_cell_angle_beta 98.440(5)
_cell_angle_gamma 90
_cell_formula_units_Z 4
_cell_length_a 7.0063(4)
_cell_length_b 27.1389(17)
_cell_length_c 9.3619(6)
_cell_measurement_reflns_used 3952
_cell_measurement_temperature 295(2)
_cell_measurement_theta_max 37.3717
_cell_measurement_theta_min 3.9281
_cell_volume 1760.82(19)
_computing_cell_refinement
;
        CrysAlis RED, Oxford Diffraction Ltd.,
        Version 1.171.32.29 (release 10-06-2008 CrysAlis171 .NET)
        (compiled Jun 10 2008,16:49:55)
;
_computing_data_collection
;
        CrysAlis CCD, Oxford Diffraction Ltd.,
        Version 1.171.32.29 (release 10-06-2008 CrysAlis171 .NET)
        (compiled Jun 10 2008,16:49:55)
;
_computing_data_reduction
;
        CrysAlis RED, Oxford Diffraction Ltd.,
        Version 1.171.32.29 (release 10-06-2008 CrysAlis171 .NET)
        (compiled Jun 10 2008,16:49:55)
;
_computing_molecular_graphics 'MERCURY (C.F. Macrae et al , 2008)'
_computing_publication_material 'SHELXL-2014/7 (Sheldrick, 2014)'
_computing_structure_refinement 'SHELXL-2014/7 (Sheldrick, 2014)'
_computing_structure_solution 'SHELXS-97 (Sheldrick, 1990)'
_diffrn_ambient_temperature 295(2)
_diffrn_detector_area_resol_mean 16.3426
_diffrn_measured_fraction_theta_full 0.991
_diffrn_measured_fraction_theta_max 0.991
_diffrn_measurement_device_type
;
Oxford Diffraction Xcalibur CCD
diffractometer
;
_diffrn_measurement_method 'omega scan'
_diffrn_radiation_type MoK\a
_diffrn_radiation_wavelength 0.71073
_diffrn_reflns_av_R_equivalents 0.0378
_diffrn_reflns_av_unetI/netI 0.0447
_diffrn_reflns_Laue_measured_fraction_full 0.991
_diffrn_reflns_Laue_measured_fraction_max 0.991
_diffrn_reflns_limit_h_max 8
_diffrn_reflns_limit_h_min -8
_diffrn_reflns_limit_k_max 28
_diffrn_reflns_limit_k_min -31
_diffrn_reflns_limit_l_max 10
_diffrn_reflns_limit_l_min -11
_diffrn_reflns_number 7355
_diffrn_reflns_point_group_measured_fraction_full 0.991
_diffrn_reflns_point_group_measured_fraction_max 0.991
_diffrn_reflns_theta_full 24.983
_diffrn_reflns_theta_max 24.983
_diffrn_reflns_theta_min 3.922
_diffrn_source 'Enhance (Mo) X-ray Source'
_exptl_absorpt_coefficient_mu 1.849
_exptl_absorpt_correction_T_max 1.00000
_exptl_absorpt_correction_T_min 0.71339
_exptl_absorpt_correction_type multi-scan
_exptl_absorpt_process_details
;
CrysAlis RED, Oxford Diffraction Ltd.,
Version 1.171.32.29 (release 10-06-2008 CrysAlis171 .NET)
(compiled Jun 10 2008,16:49:55)
Empirical absorption correction using spherical harmonics,
 implemented in SCALE3 ABSPACK scaling algorithm.
;
_exptl_crystal_colour yellow
_exptl_crystal_density_diffrn 1.778
_exptl_crystal_description needle
_exptl_crystal_F_000 920
_exptl_crystal_size_max 0.65
_exptl_crystal_size_mid 0.23
_exptl_crystal_size_min 0.20
_refine_diff_density_max 0.339
_refine_diff_density_min -0.802
_refine_diff_density_rms 0.079
_refine_ls_extinction_coef 0.0127(5)
_refine_ls_extinction_expression Fc^*^=kFc[1+0.001xFc^2^\l^3^/sin(2\q)]^-1/4^
_refine_ls_extinction_method 'SHELXL-2014/7 (Sheldrick 2014'
_refine_ls_goodness_of_fit_ref 0.885
_refine_ls_hydrogen_treatment constr
_refine_ls_matrix_type full
_refine_ls_number_parameters 251
_refine_ls_number_reflns 3141
_refine_ls_number_restraints 0
_refine_ls_restrained_S_all 0.885
_refine_ls_R_factor_all 0.0432
_refine_ls_R_factor_gt 0.0279
_refine_ls_shift/su_max 0.000
_refine_ls_shift/su_mean 0.000
_refine_ls_structure_factor_coef Fsqd
_refine_ls_weighting_details 'w=1/[\s^2^(Fo^2^)+(0.0360P)^2^] where P=(Fo^2^+2Fc^2^)/3'
_refine_ls_weighting_scheme calc
_refine_ls_wR_factor_gt 0.0591
_refine_ls_wR_factor_ref 0.0623
_reflns_Friedel_coverage 0.000
_reflns_number_gt 2393
_reflns_number_total 3144
_reflns_threshold_expression 'I > 2\s(I)'
_cod_data_source_file c8nj01368c2.cif
_cod_data_source_block VI13
_cod_depositor_comments 'Adding full bibliography for 7057346--7057365.cif.'
_cod_database_code 7057364
_shelx_shelxl_version_number 2014/7
_shelx_space_group_comment
;
The symmetry employed for this shelxl refinement is uniquely defined
by the following loop, which should always be used as a source of
symmetry information in preference to the above space-group names.
They are only intended as comments.
;

loop_
_space_group_symop_operation_xyz
'x, y, z'
'-x, y+1/2, -z'
'-x, -y, -z'
'x, -y-1/2, z'

loop_
_atom_site_label
_atom_site_type_symbol
_atom_site_fract_x
_atom_site_fract_y
_atom_site_fract_z
_atom_site_U_iso_or_equiv
_atom_site_adp_type
_atom_site_occupancy
_atom_site_site_symmetry_order
_atom_site_calc_flag
_atom_site_refinement_flags_posn
_atom_site_refinement_flags_adp
_atom_site_refinement_flags_occupancy
I1 I -0.32738(3) -0.13859(2) 0.20468(2) 0.04475(11) Uani 1 1 d . . .
F1 F -0.2742(4) -0.2500 0.3060(2) 0.0436(6) Uani 1 2 d S T P
F3 F -0.5286(3) -0.16428(8) -0.11442(19) 0.0574(5) Uani 1 1 d . . .
F2 F -0.6154(4) -0.2500 -0.2512(3) 0.0607(8) Uani 1 2 d S T P
N3 N 0.0554(4) -0.19771(10) 0.0246(3) 0.0378(6) Uani 1 1 d . . .
N2 N -0.1218(4) -0.04265(10) 0.3404(3) 0.0369(6) Uani 1 1 d . . .
N1 N 0.2373(4) -0.00382(10) 0.2892(3) 0.0419(7) Uani 1 1 d . . .
C1 C 0.0467(4) -0.05889(11) 0.4132(3) 0.0338(7) Uani 1 1 d . . .
C13 C 0.1210(4) -0.22372(11) 0.1430(3) 0.0341(7) Uani 1 1 d . . .
C21 C -0.5287(6) -0.2500 -0.1131(4) 0.0371(11) Uani 1 2 d S T P
C17 C -0.0893(5) -0.19868(14) -0.2226(3) 0.0481(9) Uani 1 1 d . . .
H2 H -0.0911 -0.1644 -0.2244 0.058 Uiso 1 1 calc R U .
C14 C 0.1940(5) -0.19864(13) 0.2726(3) 0.0451(8) Uani 1 1 d . . .
H3 H 0.1951 -0.1644 0.2745 0.054 Uiso 1 1 calc R U .
C16 C -0.0137(4) -0.22368(11) -0.0935(3) 0.0351(7) Uani 1 1 d . . .
C15 C 0.2620(5) -0.22417(13) 0.3933(4) 0.0527(9) Uani 1 1 d . . .
H4 H 0.3094 -0.2073 0.4775 0.063 Uiso 1 1 calc R U .
C7 C 0.0695(5) 0.01375(12) 0.2205(3) 0.0382(8) Uani 1 1 d . . .
C12 C -0.1133(4) -0.00654(11) 0.2452(3) 0.0342(7) Uani 1 1 d . . .
C11 C -0.2855(5) 0.01264(13) 0.1664(3) 0.0452(8) Uani 1 1 d . . .
H12 H -0.4043 -0.0003 0.1803 0.054 Uiso 1 1 calc R U .
C8 C 0.0701(6) 0.05262(13) 0.1192(4) 0.0522(9) Uani 1 1 d . . .
H9 H 0.1866 0.0661 0.1019 0.063 Uiso 1 1 calc R U .
C10 C -0.2772(6) 0.04969(14) 0.0709(4) 0.0548(10) Uani 1 1 d . . .
H11 H -0.3910 0.0620 0.0196 0.066 Uiso 1 1 calc R U .
C20 C -0.4868(4) -0.20674(12) -0.0429(3) 0.0370(8) Uani 1 1 d . . .
C5 C 0.4002(5) -0.05957(14) 0.4630(4) 0.0483(9) Uani 1 1 d . . .
H8 H 0.5192 -0.0480 0.4446 0.058 Uiso 1 1 calc R U .
C6 C 0.2280(4) -0.04010(12) 0.3851(3) 0.0358(7) Uani 1 1 d . . .
C2 C 0.0467(5) -0.09627(12) 0.5192(3) 0.0416(8) Uani 1 1 d . . .
H5 H -0.0698 -0.1092 0.5383 0.050 Uiso 1 1 calc R U .
C4 C 0.3926(5) -0.09479(14) 0.5637(4) 0.0509(9) Uani 1 1 d . . .
H7 H 0.5064 -0.1071 0.6148 0.061 Uiso 1 1 calc R U .
C3 C 0.2133(5) -0.11309(14) 0.5923(3) 0.0482(9) Uani 1 1 d . . .
H6 H 0.2105 -0.1371 0.6627 0.058 Uiso 1 1 calc R U .
C18 C -0.1589(5) -0.22433(14) -0.3433(4) 0.0575(10) Uani 1 1 d . . .
H1 H -0.2073 -0.2074 -0.4273 0.069 Uiso 1 1 calc R U .
C9 C -0.0980(7) 0.07013(13) 0.0477(4) 0.0574(10) Uani 1 1 d . . .
H10 H -0.0961 0.0959 -0.0175 0.069 Uiso 1 1 calc R U .
C19 C -0.3990(4) -0.20521(11) 0.1005(3) 0.0313(7) Uani 1 1 d . . .
C22 C -0.3589(6) -0.2500 0.1672(4) 0.0299(9) Uani 1 2 d S T P

loop_
_atom_site_aniso_label
_atom_site_aniso_U_11
_atom_site_aniso_U_22
_atom_site_aniso_U_33
_atom_site_aniso_U_23
_atom_site_aniso_U_13
_atom_site_aniso_U_12
I1 0.04862(15) 0.03313(15) 0.05104(16) -0.00445(11) 0.00243(9) 0.00064(11)
F1 0.0548(17) 0.0436(16) 0.0282(13) 0.000 -0.0080(11) 0.000
F3 0.0687(14) 0.0522(13) 0.0481(11) 0.0182(11) -0.0029(9) 0.0114(11)
F2 0.0645(19) 0.083(2) 0.0287(13) 0.000 -0.0122(12) 0.000
N3 0.0380(15) 0.0348(15) 0.0413(15) 0.0011(13) 0.0083(11) 0.0002(12)
N2 0.0371(16) 0.0350(16) 0.0384(14) 0.0006(13) 0.0049(11) -0.0046(12)
N1 0.0390(16) 0.0430(17) 0.0444(16) -0.0057(14) 0.0085(12) -0.0077(14)
C1 0.0384(18) 0.0292(17) 0.0337(16) -0.0076(14) 0.0046(13) -0.0037(14)
C13 0.0308(16) 0.0359(17) 0.0370(17) -0.0006(15) 0.0096(12) 0.0000(14)
C21 0.033(2) 0.052(3) 0.023(2) 0.000 -0.0060(17) 0.000
C17 0.058(2) 0.046(2) 0.040(2) 0.0085(17) 0.0089(16) 0.0015(18)
C14 0.050(2) 0.042(2) 0.0425(18) -0.0041(18) 0.0062(15) -0.0040(17)
C16 0.0333(17) 0.0398(18) 0.0341(17) 0.0024(14) 0.0115(13) -0.0004(14)
C15 0.063(2) 0.053(2) 0.0401(19) -0.0055(17) 0.0000(16) -0.0052(19)
C7 0.053(2) 0.0311(18) 0.0320(17) -0.0059(15) 0.0112(14) -0.0094(16)
C12 0.0408(18) 0.0289(18) 0.0332(16) -0.0065(15) 0.0065(13) -0.0007(14)
C11 0.045(2) 0.040(2) 0.0493(19) -0.0038(18) 0.0026(15) 0.0047(16)
C8 0.072(3) 0.041(2) 0.045(2) -0.0040(18) 0.0145(18) -0.0106(19)
C10 0.069(3) 0.045(2) 0.047(2) -0.0039(19) -0.0017(17) 0.012(2)
C20 0.0311(17) 0.044(2) 0.0356(17) 0.0139(16) 0.0029(13) 0.0062(15)
C5 0.0352(19) 0.056(2) 0.053(2) -0.0108(19) 0.0022(15) 0.0001(17)
C6 0.0408(19) 0.0325(18) 0.0350(16) -0.0087(16) 0.0083(13) -0.0054(14)
C2 0.046(2) 0.039(2) 0.0402(18) 0.0011(16) 0.0055(14) -0.0057(16)
C4 0.047(2) 0.054(2) 0.048(2) -0.0031(19) -0.0046(16) 0.0100(18)
C3 0.062(2) 0.042(2) 0.0386(17) -0.0007(17) 0.0010(16) 0.0039(18)
C18 0.070(3) 0.063(2) 0.0377(19) 0.0083(17) 0.0011(16) 0.003(2)
C9 0.092(3) 0.035(2) 0.044(2) 0.0039(17) 0.009(2) 0.000(2)
C19 0.0275(16) 0.0306(17) 0.0354(16) -0.0004(14) 0.0032(12) 0.0015(13)
C22 0.024(2) 0.036(3) 0.028(2) 0.000 -0.0010(16) 0.000

loop_
_atom_type_symbol
_atom_type_description
_atom_type_scat_dispersion_real
_atom_type_scat_dispersion_imag
_atom_type_scat_source
C C 0.0033 0.0016 'International Tables Vol C Tables 4.2.6.8 and 6.1.1.4'
H H 0.0000 0.0000 'International Tables Vol C Tables 4.2.6.8 and 6.1.1.4'
N N 0.0061 0.0033 'International Tables Vol C Tables 4.2.6.8 and 6.1.1.4'
F F 0.0171 0.0103 'International Tables Vol C Tables 4.2.6.8 and 6.1.1.4'
I I -0.4742 1.8119 'International Tables Vol C Tables 4.2.6.8 and 6.1.1.4'

loop_
_geom_angle_atom_site_label_1
_geom_angle_atom_site_label_2
_geom_angle_atom_site_label_3
_geom_angle
_geom_angle_site_symmetry_1
_geom_angle_site_symmetry_3
C13 N3 C16 116.4(3) . .
C12 N2 C1 117.2(3) . .
C7 N1 C6 117.2(3) . .
N2 C1 C2 119.8(3) . .
N2 C1 C6 121.8(3) . .
C2 C1 C6 118.4(3) . .
N3 C13 C14 119.5(3) . .
N3 C13 C13 121.86(17) . 4
C14 C13 C13 118.64(19) . 4
F2 C21 C20 120.05(19) . 4
F2 C21 C20 120.05(19) . .
C20 C21 C20 119.9(4) 4 .
C18 C17 C16 120.5(3) . .
C15 C14 C13 120.5(3) . .
N3 C16 C17 119.7(3) . .
N3 C16 C16 121.72(17) . 4
C17 C16 C16 118.57(19) . 4
C14 C15 C15 120.8(2) . 4
N1 C7 C8 119.7(3) . .
N1 C7 C12 121.5(3) . .
C8 C7 C12 118.7(3) . .
N2 C12 C11 120.0(3) . .
N2 C12 C7 121.1(3) . .
C11 C12 C7 118.9(3) . .
C10 C11 C12 120.1(3) . .
C9 C8 C7 120.3(3) . .
C11 C10 C9 121.1(3) . .
C21 C20 F3 119.0(3) . .
C21 C20 C19 121.8(3) . .
F3 C20 C19 119.2(3) . .
C4 C5 C6 120.4(3) . .
N1 C6 C5 119.8(3) . .
N1 C6 C1 121.2(3) . .
C5 C6 C1 119.0(3) . .
C3 C2 C1 120.7(3) . .
C5 C4 C3 120.6(3) . .
C2 C3 C4 121.0(3) . .
C17 C18 C18 120.9(2) . 4
C8 C9 C10 120.9(3) . .
C22 C19 C20 116.3(3) . .
C22 C19 I1 122.4(2) . .
C20 C19 I1 121.3(2) . .
F1 C22 C19 117.99(19) . 4
F1 C22 C19 117.99(19) . .
C19 C22 C19 124.0(4) 4 .

loop_
_geom_bond_atom_site_label_1
_geom_bond_atom_site_label_2
_geom_bond_distance
_geom_bond_site_symmetry_2
I1 C19 2.081(3) .
F1 C22 1.347(4) .
F3 C20 1.343(3) .
F2 C21 1.346(4) .
N3 C13 1.337(4) .
N3 C16 1.341(4) .
N2 C12 1.332(4) .
N2 C1 1.348(4) .
N1 C7 1.342(4) .
N1 C6 1.341(4) .
C1 C2 1.419(4) .
C1 C6 1.429(4) .
C13 C14 1.420(4) .
C13 C13 1.427(6) 4
C21 C20 1.356(4) 4
C21 C20 1.356(4) .
C17 C18 1.356(5) .
C17 C16 1.419(4) .
C14 C15 1.351(5) .
C16 C16 1.428(6) 4
C15 C15 1.402(7) 4
C7 C8 1.419(5) .
C7 C12 1.444(4) .
C12 C11 1.418(4) .
C11 C10 1.352(5) .
C8 C9 1.353(5) .
C10 C9 1.418(5) .
C20 C19 1.393(4) .
C5 C4 1.349(5) .
C5 C6 1.417(4) .
C2 C3 1.343(4) .
C4 C3 1.412(5) .
C18 C18 1.393(8) 4
C19 C22 1.376(3) .
C22 C19 1.376(3) 4
